data_4128595
loop_
_publ_author_name
'Willig, Felix'
'Lang, Johannes'
'Hans, Andreas C.'
'Ringenberg, Mark R.'
'Pfeffer, Daniel'
'Frey, Wolfgang'
'Peters, Ren\'e'

_publ_section_title
;
 Polyfunctional Imidazolium Aryloxide Betaine/Lewis Acid Catalysts as
 Tools for the Asymmetric Synthesis of Disfavored Diastereomers.
;
_journal_issue 30
_journal_name_full 'Journal of the American Chemical Society'
_journal_page_first 12029
_journal_page_last 12043
_journal_paper_doi 10.1021/jacs.9b04902
_journal_volume 141
_journal_year 2019
_chemical_absolute_configuration ad
_chemical_formula_moiety 'C17 H21 N1 O5'
_chemical_formula_sum 'C17 H21 N O5'
_chemical_formula_weight 319.35
_space_group_IT_number 4
_space_group_name_Hall 'P 2yb'
_space_group_name_H-M_alt 'P 1 21 1'
_symmetry_cell_setting monoclinic
_symmetry_space_group_name_Hall 'P 2yb'
_symmetry_space_group_name_H-M 'P 1 21 1'
_atom_sites_solution_hydrogens geom
_atom_sites_solution_primary direct
_atom_sites_solution_secondary difmap
_audit_creation_method SHELXL-97
_cell_angle_alpha 90.00
_cell_angle_beta 111.444(3)
_cell_angle_gamma 90.00
_cell_formula_units_Z 4
_cell_length_a 10.8020(6)
_cell_length_b 13.4468(8)
_cell_length_c 12.4893(8)
_cell_measurement_reflns_used 5425
_cell_measurement_temperature 130(2)
_cell_measurement_theta_max 65.59
_cell_measurement_theta_min 4.40
_cell_volume 1688.52(18)
_computing_cell_refinement 'Bruker APEXII Software Suite, 2008'
_computing_data_collection 'Bruker APEXII Software Suite, 2008'
_computing_data_reduction 'Bruker APEXII Software Suite, 2008'
_computing_molecular_graphics 'SHELXTL-plus, XP (Sheldrick, 1991)'
_computing_structure_refinement 'SHELXL-97 (Sheldrick, 1997)'
_computing_structure_solution 'SHELXS-97 (Sheldrick, 1990)'
_diffrn_ambient_temperature 130(2)
_diffrn_measured_fraction_theta_full 0.983
_diffrn_measured_fraction_theta_max 0.984
_diffrn_measurement_device_type 'Bruker Kappa APEXII Duo'
_diffrn_measurement_method 'Omega + Phi Scans'
_diffrn_radiation_monochromator Triumph
_diffrn_radiation_source I\mS
_diffrn_radiation_type CuK\a
_diffrn_radiation_wavelength 1.54178
_diffrn_reflns_av_R_equivalents 0.0383
_diffrn_reflns_av_sigmaI/netI 0.0351
_diffrn_reflns_limit_h_max 12
_diffrn_reflns_limit_h_min -12
_diffrn_reflns_limit_k_max 15
_diffrn_reflns_limit_k_min -15
_diffrn_reflns_limit_l_max 14
_diffrn_reflns_limit_l_min -14
_diffrn_reflns_number 19962
_diffrn_reflns_theta_full 65.59
_diffrn_reflns_theta_max 65.59
_diffrn_reflns_theta_min 4.40
_diffrn_standards_decay_% 0
_diffrn_standards_interval_count 0
_diffrn_standards_number 0
_exptl_absorpt_coefficient_mu 0.766
_exptl_absorpt_correction_T_max 0.7528
_exptl_absorpt_correction_T_min 0.6255
_exptl_absorpt_correction_type multi-scan
_exptl_absorpt_process_details 'Blessing, 1995'
_exptl_crystal_colour colourless
_exptl_crystal_density_diffrn 1.256
_exptl_crystal_density_method 'not measured'
_exptl_crystal_description prism
_exptl_crystal_F_000 680
_exptl_crystal_size_max 0.49
_exptl_crystal_size_mid 0.28
_exptl_crystal_size_min 0.18
_refine_diff_density_max 0.644
_refine_diff_density_min -0.394
_refine_diff_density_rms 0.054
_refine_ls_abs_structure_details 'Flack H D (1983), Acta Cryst. A39, 876-881'
_refine_ls_abs_structure_Flack 0.0(2)
_refine_ls_extinction_method none
_refine_ls_goodness_of_fit_ref 1.047
_refine_ls_hydrogen_treatment constr
_refine_ls_matrix_type full
_refine_ls_number_parameters 419
_refine_ls_number_reflns 5600
_refine_ls_number_restraints 1
_refine_ls_restrained_S_all 1.047
_refine_ls_R_factor_all 0.0563
_refine_ls_R_factor_gt 0.0548
_refine_ls_shift/su_max 0.001
_refine_ls_shift/su_mean 0.000
_refine_ls_structure_factor_coef Fsqd
_refine_ls_weighting_details 'calc w=1/[\s^2^(Fo^2^)+(0.0548P)^2^+1.8281P] where P=(Fo^2^+2Fc^2^)/3'
_refine_ls_weighting_scheme calc
_refine_ls_wR_factor_gt 0.1364
_refine_ls_wR_factor_ref 0.1375
_reflns_number_gt 5425
_reflns_number_total 5600
_reflns_threshold_expression >2sigma(I)
_cod_data_source_file ja9b04902_si_012.cif
_cod_data_source_block s2292lc
_cod_original_cell_volume 1688.52(17)
_cod_original_sg_symbol_H-M 'P 21'
_cod_database_code 4128595

loop_
_symmetry_equiv_pos_as_xyz
'x, y, z'
'-x, y+1/2, -z'

loop_
_atom_site_label
_atom_site_type_symbol
_atom_site_fract_x
_atom_site_fract_y
_atom_site_fract_z
_atom_site_U_iso_or_equiv
_atom_site_adp_type
_atom_site_occupancy
_atom_site_symmetry_multiplicity
_atom_site_calc_flag
_atom_site_refinement_flags
O1A O 0.5125(2) 0.76069(17) 1.03622(19) 0.0341(5) Uani 1 1 d .
N1A N 0.7185(3) 0.91935(19) 0.8472(2) 0.0266(6) Uani 1 1 d .
C1A C 0.4665(3) 0.7045(2) 0.9565(3) 0.0275(7) Uani 1 1 d .
O2A O 0.3063(2) 0.86696(18) 0.71524(19) 0.0355(5) Uani 1 1 d .
C2A C 0.4391(3) 0.7322(2) 0.8303(2) 0.0232(6) Uani 1 1 d .
O3A O 0.2396(2) 0.78686(16) 0.84368(18) 0.0295(5) Uani 1 1 d .
C3A C 0.3865(4) 0.6340(2) 0.7634(3) 0.0349(8) Uani 1 1 d .
H3A1 H 0.3149 0.6481 0.6885 0.042 Uiso 1 1 calc R
H3A2 H 0.4591 0.5982 0.7493 0.042 Uiso 1 1 calc R
O4A O 0.7258(2) 0.90698(17) 0.7533(2) 0.0336(5) Uani 1 1 d .
C4A C 0.3331(4) 0.5724(3) 0.8396(4) 0.0456(9) Uani 1 1 d .
H4A1 H 0.3364 0.5005 0.8238 0.055 Uiso 1 1 calc R
H4A2 H 0.2402 0.5910 0.8271 0.055 Uiso 1 1 calc R
O5A O 0.7985(2) 0.96790(19) 0.9254(2) 0.0410(6) Uani 1 1 d .
C5A C 0.4262(4) 0.5977(3) 0.9625(3) 0.0435(9) Uani 1 1 d .
H5A1 H 0.3795 0.5905 1.0171 0.052 Uiso 1 1 calc R
H5A2 H 0.5051 0.5536 0.9873 0.052 Uiso 1 1 calc R
C6A C 0.3229(3) 0.8055(2) 0.7892(2) 0.0248(6) Uani 1 1 d .
C7A C 0.1118(3) 0.8409(3) 0.8065(3) 0.0328(7) Uani 1 1 d .
H7A H 0.1241 0.9104 0.7836 0.039 Uiso 1 1 calc R
C8A C 0.0737(4) 0.8424(4) 0.9118(3) 0.0486(10) Uani 1 1 d .
H8A1 H 0.0599 0.7741 0.9325 0.073 Uiso 1 1 calc R
H8A2 H -0.0085 0.8805 0.8949 0.073 Uiso 1 1 calc R
H8A3 H 0.1452 0.8734 0.9760 0.073 Uiso 1 1 calc R
C9A C 0.0137(4) 0.7864(3) 0.7062(3) 0.0457(9) Uani 1 1 d .
H9A1 H 0.0426 0.7896 0.6405 0.069 Uiso 1 1 calc R
H9A2 H -0.0741 0.8174 0.6854 0.069 Uiso 1 1 calc R
H9A3 H 0.0086 0.7168 0.7274 0.069 Uiso 1 1 calc R
C10A C 0.5630(3) 0.7743(2) 0.8101(3) 0.0230(6) Uani 1 1 d .
H10A H 0.5356 0.7870 0.7257 0.028 Uiso 1 1 calc R
C11A C 0.6040(3) 0.8743(2) 0.8708(3) 0.0254(6) Uani 1 1 d .
H11A H 0.5273 0.9204 0.8443 0.030 Uiso 1 1 calc R
H11B H 0.6294 0.8649 0.9547 0.030 Uiso 1 1 calc R
C12A C 0.6787(3) 0.7011(2) 0.8430(3) 0.0247(6) Uani 1 1 d .
C13A C 0.7053(3) 0.6496(2) 0.7569(3) 0.0316(7) Uani 1 1 d .
H13A H 0.6516 0.6613 0.6786 0.038 Uiso 1 1 calc R
C14A C 0.8086(4) 0.5815(2) 0.7833(3) 0.0359(8) Uani 1 1 d .
H14A H 0.8259 0.5479 0.7233 0.043 Uiso 1 1 calc R
C15A C 0.8872(3) 0.5623(2) 0.8980(3) 0.0340(8) Uani 1 1 d .
H15A H 0.9574 0.5151 0.9168 0.041 Uiso 1 1 calc R
C16A C 0.8615(3) 0.6127(3) 0.9833(3) 0.0350(8) Uani 1 1 d .
H16A H 0.9149 0.6004 1.0615 0.042 Uiso 1 1 calc R
C17A C 0.7583(3) 0.6816(2) 0.9568(3) 0.0309(7) Uani 1 1 d .
H17A H 0.7421 0.7157 1.0171 0.037 Uiso 1 1 calc R
O1B O 0.4731(3) 0.7722(3) 0.5161(3) 0.0748(11) Uani 1 1 d .
N1B N 0.1510(3) 0.5553(2) 0.3904(3) 0.0425(8) Uani 1 1 d .
C1B C 0.4536(4) 0.8018(4) 0.4206(4) 0.0546(11) Uani 1 1 d .
O2B O 0.4431(2) 0.58711(18) 0.2435(2) 0.0385(6) Uani 1 1 d .
C2B C 0.3834(3) 0.7400(2) 0.3170(3) 0.0358(8) Uani 1 1 d .
O3B O 0.6033(2) 0.68541(17) 0.3601(2) 0.0334(5) Uani 1 1 d .
C3B C 0.3608(4) 0.8146(3) 0.2164(4) 0.0508(10) Uani 1 1 d .
H3B1 H 0.3615 0.7790 0.1473 0.061 Uiso 1 1 calc R
H3B2 H 0.2736 0.8480 0.1971 0.061 Uiso 1 1 calc R
O4B O 0.0590(3) 0.5513(2) 0.2990(3) 0.0550(8) Uani 1 1 d .
C4B C 0.4685(5) 0.8884(3) 0.2536(5) 0.0693(14) Uani 1 1 d .
H4B1 H 0.5481 0.8639 0.2402 0.083 Uiso 1 1 calc R
H4B2 H 0.4398 0.9520 0.2121 0.083 Uiso 1 1 calc R
O5B O 0.1536(4) 0.5165(3) 0.4798(4) 0.0953(14) Uani 1 1 d .
C5B C 0.4962(5) 0.9005(3) 0.3768(6) 0.0748(16) Uani 1 1 d .
H5B1 H 0.4453 0.9574 0.3898 0.090 Uiso 1 1 calc R
H5B2 H 0.5921 0.9131 0.4186 0.090 Uiso 1 1 calc R
C6B C 0.4782(3) 0.6602(2) 0.3031(3) 0.0294(7) Uani 1 1 d .
C7B C 0.7104(3) 0.6177(3) 0.3588(3) 0.0338(7) Uani 1 1 d .
H7B H 0.6842 0.5471 0.3646 0.041 Uiso 1 1 calc R
C8B C 0.7374(4) 0.6318(4) 0.2514(4) 0.0537(11) Uani 1 1 d .
H8B1 H 0.6559 0.6191 0.1847 0.081 Uiso 1 1 calc R
H8B2 H 0.8070 0.5854 0.2505 0.081 Uiso 1 1 calc R
H8B3 H 0.7670 0.7002 0.2480 0.081 Uiso 1 1 calc R
C9B C 0.8313(4) 0.6450(4) 0.4651(4) 0.0546(11) Uani 1 1 d .
H9B1 H 0.8589 0.7132 0.4572 0.082 Uiso 1 1 calc R
H9B2 H 0.9045 0.5992 0.4724 0.082 Uiso 1 1 calc R
H9B3 H 0.8080 0.6403 0.5338 0.082 Uiso 1 1 calc R
C10B C 0.2490(3) 0.6906(2) 0.3098(3) 0.0265(6) Uani 1 1 d .
H10B H 0.2087 0.6601 0.2316 0.032 Uiso 1 1 calc R
C11B C 0.2739(3) 0.6076(2) 0.3958(3) 0.0332(7) Uani 1 1 d .
H11C H 0.3353 0.5590 0.3822 0.040 Uiso 1 1 calc R
H11D H 0.3182 0.6352 0.4741 0.040 Uiso 1 1 calc R
C12B C 0.1499(3) 0.7670(2) 0.3205(3) 0.0277(6) Uani 1 1 d .
C13B C 0.0471(3) 0.7979(3) 0.2212(3) 0.0318(7) Uani 1 1 d .
H13B H 0.0397 0.7702 0.1492 0.038 Uiso 1 1 calc R
C14B C -0.0444(3) 0.8682(3) 0.2254(3) 0.0370(8) Uani 1 1 d .
H14B H -0.1135 0.8889 0.1567 0.044 Uiso 1 1 calc R
C15B C -0.0349(4) 0.9085(3) 0.3307(3) 0.0381(8) Uani 1 1 d .
H15B H -0.0978 0.9564 0.3344 0.046 Uiso 1 1 calc R
C16B C 0.0658(4) 0.8785(3) 0.4290(3) 0.0393(8) Uani 1 1 d .
H16B H 0.0730 0.9063 0.5010 0.047 Uiso 1 1 calc R
C17B C 0.1568(3) 0.8085(3) 0.4243(3) 0.0337(7) Uani 1 1 d .
H17B H 0.2256 0.7883 0.4934 0.040 Uiso 1 1 calc R

loop_
_atom_site_aniso_label
_atom_site_aniso_U_11
_atom_site_aniso_U_22
_atom_site_aniso_U_33
_atom_site_aniso_U_23
_atom_site_aniso_U_13
_atom_site_aniso_U_12
O1A 0.0400(12) 0.0371(13) 0.0288(11) -0.0013(10) 0.0167(10) 0.0007(11)
N1A 0.0256(13) 0.0210(13) 0.0353(15) 0.0031(11) 0.0135(12) 0.0042(11)
C1A 0.0257(15) 0.0312(17) 0.0300(16) 0.0027(14) 0.0154(13) 0.0058(13)
O2A 0.0316(12) 0.0379(13) 0.0347(12) 0.0116(11) 0.0092(10) -0.0002(10)
C2A 0.0254(15) 0.0224(15) 0.0246(15) 0.0007(12) 0.0124(12) 0.0000(12)
O3A 0.0254(10) 0.0313(12) 0.0356(11) 0.0037(9) 0.0156(9) 0.0041(9)
C3A 0.0407(19) 0.0241(17) 0.046(2) -0.0109(14) 0.0236(16) -0.0061(14)
O4A 0.0372(13) 0.0315(12) 0.0407(13) -0.0001(10) 0.0243(11) -0.0003(10)
C4A 0.049(2) 0.0280(18) 0.066(3) -0.0060(17) 0.029(2) -0.0077(16)
O5A 0.0280(12) 0.0398(14) 0.0486(15) -0.0130(12) 0.0060(11) -0.0078(11)
C5A 0.051(2) 0.0329(19) 0.054(2) 0.0119(17) 0.0274(19) 0.0026(17)
C6A 0.0272(15) 0.0228(15) 0.0234(14) -0.0026(13) 0.0082(12) -0.0025(12)
C7A 0.0232(16) 0.0335(18) 0.0409(19) 0.0024(14) 0.0110(14) 0.0039(13)
C8A 0.0361(19) 0.068(3) 0.043(2) -0.0108(18) 0.0164(17) 0.0127(19)
C9A 0.0364(19) 0.059(3) 0.042(2) -0.0041(18) 0.0149(16) -0.0065(19)
C10A 0.0269(15) 0.0206(14) 0.0253(14) 0.0010(12) 0.0138(12) 0.0000(12)
C11A 0.0275(15) 0.0217(15) 0.0323(16) 0.0015(13) 0.0173(13) 0.0005(13)
C12A 0.0279(15) 0.0175(14) 0.0333(16) -0.0007(12) 0.0166(13) -0.0034(12)
C13A 0.0380(18) 0.0272(17) 0.0359(18) 0.0033(14) 0.0208(15) 0.0029(14)
C14A 0.046(2) 0.0265(17) 0.046(2) -0.0013(15) 0.0300(17) 0.0040(15)
C15A 0.0356(18) 0.0232(16) 0.048(2) 0.0061(14) 0.0214(16) 0.0083(14)
C16A 0.0355(18) 0.0289(17) 0.0384(19) 0.0057(14) 0.0109(16) 0.0043(14)
C17A 0.0325(16) 0.0290(17) 0.0356(17) 0.0002(14) 0.0175(14) 0.0030(14)
O1B 0.0406(16) 0.118(3) 0.060(2) -0.041(2) 0.0105(14) 0.0057(18)
N1B 0.0450(19) 0.0287(15) 0.066(2) 0.0091(15) 0.0351(18) 0.0021(14)
C1B 0.034(2) 0.078(3) 0.049(2) -0.028(2) 0.0110(17) 0.005(2)
O2B 0.0366(13) 0.0322(13) 0.0500(14) -0.0128(11) 0.0199(11) -0.0073(11)
C2B 0.0243(16) 0.0243(16) 0.062(2) -0.0071(16) 0.0190(16) -0.0036(13)
O3B 0.0219(11) 0.0322(12) 0.0465(13) -0.0094(10) 0.0130(10) -0.0037(9)
C3B 0.045(2) 0.042(2) 0.080(3) 0.007(2) 0.041(2) 0.0038(18)
O4B 0.0415(16) 0.0332(14) 0.095(2) -0.0068(15) 0.0299(17) -0.0020(12)
C4B 0.078(3) 0.032(2) 0.109(4) 0.006(2) 0.048(3) -0.003(2)
O5B 0.104(3) 0.102(3) 0.109(3) 0.061(3) 0.073(3) 0.013(2)
C5B 0.049(3) 0.036(2) 0.122(5) -0.027(3) 0.010(3) -0.015(2)
C6B 0.0315(17) 0.0264(17) 0.0336(17) -0.0016(14) 0.0158(14) -0.0052(14)
C7B 0.0258(16) 0.0367(19) 0.0399(19) -0.0012(15) 0.0134(14) 0.0044(14)
C8B 0.042(2) 0.069(3) 0.053(2) 0.003(2) 0.021(2) 0.007(2)
C9B 0.035(2) 0.071(3) 0.048(2) 0.000(2) 0.0045(17) 0.007(2)
C10B 0.0287(15) 0.0275(16) 0.0257(15) -0.0004(12) 0.0127(13) -0.0028(13)
C11B 0.0366(18) 0.0269(17) 0.0418(19) 0.0066(14) 0.0211(15) 0.0081(14)
C12B 0.0280(15) 0.0234(15) 0.0355(16) 0.0022(13) 0.0161(13) -0.0009(13)
C13B 0.0355(17) 0.0344(18) 0.0270(15) 0.0007(14) 0.0131(14) -0.0045(14)
C14B 0.0323(17) 0.0392(19) 0.0373(18) 0.0087(16) 0.0098(15) 0.0041(15)
C15B 0.0406(19) 0.0310(18) 0.049(2) 0.0076(16) 0.0241(17) 0.0111(15)
C16B 0.053(2) 0.0391(19) 0.0326(18) -0.0004(15) 0.0235(16) 0.0091(17)
C17B 0.0360(18) 0.0352(18) 0.0285(16) 0.0067(14) 0.0101(14) 0.0046(15)

loop_
_atom_type_symbol
_atom_type_description
_atom_type_scat_dispersion_real
_atom_type_scat_dispersion_imag
_atom_type_scat_source
C C 0.0181 0.0091 'International Tables Vol C Tables 4.2.6.8 and 6.1.1.4'
H H 0.0000 0.0000 'International Tables Vol C Tables 4.2.6.8 and 6.1.1.4'
N N 0.0311 0.0180 'International Tables Vol C Tables 4.2.6.8 and 6.1.1.4'
O O 0.0492 0.0322 'International Tables Vol C Tables 4.2.6.8 and 6.1.1.4'

loop_
_geom_angle_atom_site_label_1
_geom_angle_atom_site_label_2
_geom_angle_atom_site_label_3
_geom_angle
O4A N1A O5A 124.4(3)
O4A N1A C11A 118.9(3)
O5A N1A C11A 116.6(3)
O1A C1A C5A 126.5(3)
O1A C1A C2A 124.2(3)
C5A C1A C2A 109.2(3)
C6A C2A C1A 109.0(2)
C6A C2A C3A 105.9(2)
C1A C2A C3A 103.9(3)
C6A C2A C10A 111.1(2)
C1A C2A C10A 113.5(2)
C3A C2A C10A 112.9(2)
C6A O3A C7A 118.3(2)
C4A C3A C2A 105.9(3)
C4A C3A H3A1 110.6
C2A C3A H3A1 110.6
C4A C3A H3A2 110.6
C2A C3A H3A2 110.6
H3A1 C3A H3A2 108.7
C3A C4A C5A 104.2(3)
C3A C4A H4A1 110.9
C5A C4A H4A1 110.9
C3A C4A H4A2 110.9
C5A C4A H4A2 110.9
H4A1 C4A H4A2 108.9
C1A C5A C4A 104.8(3)
C1A C5A H5A1 110.8
C4A C5A H5A1 110.8
C1A C5A H5A2 110.8
C4A C5A H5A2 110.8
H5A1 C5A H5A2 108.9
O2A C6A O3A 125.5(3)
O2A C6A C2A 125.0(3)
O3A C6A C2A 109.3(2)
O3A C7A C9A 108.4(3)
O3A C7A C8A 104.6(3)
C9A C7A C8A 113.4(3)
O3A C7A H7A 110.1
C9A C7A H7A 110.1
C8A C7A H7A 110.1
C7A C8A H8A1 109.5
C7A C8A H8A2 109.5
H8A1 C8A H8A2 109.5
C7A C8A H8A3 109.5
H8A1 C8A H8A3 109.5
H8A2 C8A H8A3 109.5
C7A C9A H9A1 109.5
C7A C9A H9A2 109.5
H9A1 C9A H9A2 109.5
C7A C9A H9A3 109.5
H9A1 C9A H9A3 109.5
H9A2 C9A H9A3 109.5
C12A C10A C11A 112.0(2)
C12A C10A C2A 113.0(2)
C11A C10A C2A 110.5(2)
C12A C10A H10A 107.0
C11A C10A H10A 107.0
C2A C10A H10A 107.0
N1A C11A C10A 111.6(2)
N1A C11A H11A 109.3
C10A C11A H11A 109.3
N1A C11A H11B 109.3
C10A C11A H11B 109.3
H11A C11A H11B 108.0
C17A C12A C13A 118.1(3)
C17A C12A C10A 122.4(3)
C13A C12A C10A 119.5(3)
C14A C13A C12A 121.3(3)
C14A C13A H13A 119.4
C12A C13A H13A 119.4
C13A C14A C15A 120.0(3)
C13A C14A H14A 120.0
C15A C14A H14A 120.0
C16A C15A C14A 119.0(3)
C16A C15A H15A 120.5
C14A C15A H15A 120.5
C15A C16A C17A 121.0(3)
C15A C16A H16A 119.5
C17A C16A H16A 119.5
C12A C17A C16A 120.6(3)
C12A C17A H17A 119.7
C16A C17A H17A 119.7
O4B N1B O5B 125.4(4)
O4B N1B C11B 118.5(3)
O5B N1B C11B 116.1(4)
O1B C1B C2B 121.8(5)
O1B C1B C5B 131.4(4)
C2B C1B C5B 106.8(4)
C1B C2B C6B 109.8(3)
C1B C2B C3B 102.8(3)
C6B C2B C3B 105.9(3)
C1B C2B C10B 116.8(3)
C6B C2B C10B 109.8(3)
C3B C2B C10B 111.0(3)
C6B O3B C7B 119.1(3)
C4B C3B C2B 107.9(4)
C4B C3B H3B1 110.1
C2B C3B H3B1 110.1
C4B C3B H3B2 110.1
C2B C3B H3B2 110.1
H3B1 C3B H3B2 108.4
C5B C4B C3B 103.9(4)
C5B C4B H4B1 111.0
C3B C4B H4B1 111.0
C5B C4B H4B2 111.0
C3B C4B H4B2 111.0
H4B1 C4B H4B2 109.0
C4B C5B C1B 107.4(3)
C4B C5B H5B1 110.2
C1B C5B H5B1 110.2
C4B C5B H5B2 110.2
C1B C5B H5B2 110.2
H5B1 C5B H5B2 108.5
O2B C6B O3B 124.8(3)
O2B C6B C2B 124.5(3)
O3B C6B C2B 110.6(3)
O3B C7B C8B 110.1(3)
O3B C7B C9B 105.4(3)
C8B C7B C9B 111.5(3)
O3B C7B H7B 109.9
C8B C7B H7B 109.9
C9B C7B H7B 109.9
C7B C8B H8B1 109.5
C7B C8B H8B2 109.5
H8B1 C8B H8B2 109.5
C7B C8B H8B3 109.5
H8B1 C8B H8B3 109.5
H8B2 C8B H8B3 109.5
C7B C9B H9B1 109.5
C7B C9B H9B2 109.5
H9B1 C9B H9B2 109.5
C7B C9B H9B3 109.5
H9B1 C9B H9B3 109.5
H9B2 C9B H9B3 109.5
C11B C10B C12B 112.6(2)
C11B C10B C2B 110.7(3)
C12B C10B C2B 112.0(3)
C11B C10B H10B 107.0
C12B C10B H10B 107.0
C2B C10B H10B 107.0
N1B C11B C10B 113.4(3)
N1B C11B H11C 108.9
C10B C11B H11C 108.9
N1B C11B H11D 108.9
C10B C11B H11D 108.9
H11C C11B H11D 107.7
C17B C12B C13B 117.7(3)
C17B C12B C10B 123.6(3)
C13B C12B C10B 118.7(3)
C14B C13B C12B 121.3(3)
C14B C13B H13B 119.3
C12B C13B H13B 119.3
C13B C14B C15B 119.7(3)
C13B C14B H14B 120.2
C15B C14B H14B 120.2
C16B C15B C14B 119.5(3)
C16B C15B H15B 120.2
C14B C15B H15B 120.2
C15B C16B C17B 120.5(3)
C15B C16B H16B 119.7
C17B C16B H16B 119.7
C16B C17B C12B 121.3(3)
C16B C17B H17B 119.4
C12B C17B H17B 119.4

loop_
_geom_bond_atom_site_label_1
_geom_bond_atom_site_label_2
_geom_bond_distance
O1A C1A 1.203(4)
N1A O4A 1.215(3)
N1A O5A 1.229(4)
N1A C11A 1.501(4)
C1A C5A 1.511(5)
C1A C2A 1.539(4)
O2A C6A 1.203(4)
C2A C6A 1.530(4)
C2A C3A 1.555(4)
C2A C10A 1.556(4)
O3A C6A 1.336(4)
O3A C7A 1.476(4)
C3A C4A 1.525(5)
C3A H3A1 0.9900
C3A H3A2 0.9900
C4A C5A 1.535(6)
C4A H4A1 0.9900
C4A H4A2 0.9900
C5A H5A1 0.9900
C5A H5A2 0.9900
C7A C9A 1.503(5)
C7A C8A 1.514(5)
C7A H7A 1.0000
C8A H8A1 0.9800
C8A H8A2 0.9800
C8A H8A3 0.9800
C9A H9A1 0.9800
C9A H9A2 0.9800
C9A H9A3 0.9800
C10A C12A 1.525(4)
C10A C11A 1.528(4)
C10A H10A 1.0000
C11A H11A 0.9900
C11A H11B 0.9900
C12A C17A 1.391(4)
C12A C13A 1.394(4)
C13A C14A 1.387(5)
C13A H13A 0.9500
C14A C15A 1.397(5)
C14A H14A 0.9500
C15A C16A 1.374(5)
C15A H15A 0.9500
C16A C17A 1.393(5)
C16A H16A 0.9500
C17A H17A 0.9500
O1B C1B 1.200(6)
N1B O4B 1.211(5)
N1B O5B 1.223(5)
N1B C11B 1.482(4)
C1B C2B 1.491(5)
C1B C5B 1.567(8)
O2B C6B 1.207(4)
C2B C6B 1.537(5)
C2B C3B 1.555(6)
C2B C10B 1.569(4)
O3B C6B 1.320(4)
O3B C7B 1.478(4)
C3B C4B 1.469(6)
C3B H3B1 0.9900
C3B H3B2 0.9900
C4B C5B 1.465(8)
C4B H4B1 0.9900
C4B H4B2 0.9900
C5B H5B1 0.9900
C5B H5B2 0.9900
C7B C8B 1.486(5)
C7B C9B 1.528(5)
C7B H7B 1.0000
C8B H8B1 0.9800
C8B H8B2 0.9800
C8B H8B3 0.9800
C9B H9B1 0.9800
C9B H9B2 0.9800
C9B H9B3 0.9800
C10B C11B 1.504(4)
C10B C12B 1.524(4)
C10B H10B 1.0000
C11B H11C 0.9900
C11B H11D 0.9900
C12B C17B 1.388(5)
C12B C13B 1.392(5)
C13B C14B 1.382(5)
C13B H13B 0.9500
C14B C15B 1.391(5)
C14B H14B 0.9500
C15B C16B 1.370(5)
C15B H15B 0.9500
C16B C17B 1.378(5)
C16B H16B 0.9500
C17B H17B 0.9500

loop_
_geom_torsion_atom_site_label_1
_geom_torsion_atom_site_label_2
_geom_torsion_atom_site_label_3
_geom_torsion_atom_site_label_4
_geom_torsion
O1A C1A C2A C6A -69.8(4)
C5A C1A C2A C6A 110.1(3)
O1A C1A C2A C3A 177.7(3)
C5A C1A C2A C3A -2.4(3)
O1A C1A C2A C10A 54.7(4)
C5A C1A C2A C10A -125.5(3)
C6A C2A C3A C4A -92.1(3)
C1A C2A C3A C4A 22.7(3)
C10A C2A C3A C4A 146.2(3)
C2A C3A C4A C5A -34.4(4)
O1A C1A C5A C4A 161.4(3)
C2A C1A C5A C4A -18.5(4)
C3A C4A C5A C1A 32.4(4)
C7A O3A C6A O2A 4.0(4)
C7A O3A C6A C2A -172.5(2)
C1A C2A C6A O2A 152.1(3)
C3A C2A C6A O2A -96.6(3)
C10A C2A C6A O2A 26.3(4)
C1A C2A C6A O3A -31.3(3)
C3A C2A C6A O3A 79.9(3)
C10A C2A C6A O3A -157.2(2)
C6A O3A C7A C9A 84.4(3)
C6A O3A C7A C8A -154.2(3)
C6A C2A C10A C12A -176.5(2)
C1A C2A C10A C12A 60.2(3)
C3A C2A C10A C12A -57.7(3)
C6A C2A C10A C11A 57.2(3)
C1A C2A C10A C11A -66.1(3)
C3A C2A C10A C11A 175.9(3)
O4A N1A C11A C10A 34.8(4)
O5A N1A C11A C10A -146.0(3)
C12A C10A C11A N1A 56.4(3)
C2A C10A C11A N1A -176.7(2)
C11A C10A C12A C17A 50.2(4)
C2A C10A C12A C17A -75.4(4)
C11A C10A C12A C13A -131.2(3)
C2A C10A C12A C13A 103.3(3)
C17A C12A C13A C14A -0.5(5)
C10A C12A C13A C14A -179.2(3)
C12A C13A C14A C15A 0.9(5)
C13A C14A C15A C16A -0.8(5)
C14A C15A C16A C17A 0.4(5)
C13A C12A C17A C16A 0.1(5)
C10A C12A C17A C16A 178.7(3)
C15A C16A C17A C12A 0.0(5)
O1B C1B C2B C6B -77.0(4)
C5B C1B C2B C6B 100.3(4)
O1B C1B C2B C3B 170.7(4)
C5B C1B C2B C3B -12.1(4)
O1B C1B C2B C10B 48.9(5)
C5B C1B C2B C10B -133.9(3)
C1B C2B C3B C4B 29.0(4)
C6B C2B C3B C4B -86.2(4)
C10B C2B C3B C4B 154.7(3)
C2B C3B C4B C5B -34.4(5)
C3B C4B C5B C1B 25.9(5)
O1B C1B C5B C4B 168.8(5)
C2B C1B C5B C4B -8.1(5)
C7B O3B C6B O2B -4.2(5)
C7B O3B C6B C2B 179.3(3)
C1B C2B C6B O2B 163.2(4)
C3B C2B C6B O2B -86.5(4)
C10B C2B C6B O2B 33.4(5)
C1B C2B C6B O3B -20.2(4)
C3B C2B C6B O3B 90.1(3)
C10B C2B C6B O3B -150.0(3)
C6B O3B C7B C8B 81.4(4)
C6B O3B C7B C9B -158.2(3)
C1B C2B C10B C11B -71.3(4)
C6B C2B C10B C11B 54.6(4)
C3B C2B C10B C11B 171.3(3)
C1B C2B C10B C12B 55.3(4)
C6B C2B C10B C12B -178.8(3)
C3B C2B C10B C12B -62.1(4)
O4B N1B C11B C10B 29.6(4)
O5B N1B C11B C10B -152.7(4)
C12B C10B C11B N1B 55.9(4)
C2B C10B C11B N1B -177.8(3)
C11B C10B C12B C17B 47.8(4)
C2B C10B C12B C17B -77.8(4)
C11B C10B C12B C13B -132.7(3)
C2B C10B C12B C13B 101.7(3)
C17B C12B C13B C14B 0.6(5)
C10B C12B C13B C14B -178.9(3)
C12B C13B C14B C15B -0.6(5)
C13B C14B C15B C16B 0.5(6)
C14B C15B C16B C17B -0.4(6)
C15B C16B C17B C12B 0.5(6)
C13B C12B C17B C16B -0.5(5)
C10B C12B C17B C16B 179.0(3)
